data_4073643
loop_
_publ_author_name
'Barbaro, Pierluigi'
'Bianchini, Claudio'
'Giambastiani, Giuliano'
'Rios, Itzel Guerrero'
'Meli, Andrea'
'Oberhauser, Werner'
'Segarra, Anna M.'
'Sorace, Lorenzo'
'Toti, Alessandro'

_publ_section_title
;
 Synthesis of New Polydentate Nitrogen Ligands and Their Use in Ethylene
 Polymerization in Conjunction with Iron(II) and Cobalt(II) Bis-halides
 and Methylaluminoxane
;
_journal_issue 18
_journal_name_full Organometallics
_journal_page_first 4639
_journal_paper_doi 10.1021/om7005062
_journal_volume 26
_journal_year 2007
_chemical_formula_sum 'C51 H63 Cl2 Co N5'
_chemical_formula_weight 875.89
_space_group_IT_number 2
_symmetry_cell_setting triclinic
_symmetry_space_group_name_Hall '-P 1'
_symmetry_space_group_name_H-M 'P -1'
_atom_sites_solution_hydrogens geom
_atom_sites_solution_primary direct
_atom_sites_solution_secondary difmap
_audit_creation_date 2005-08-03T17:44:50-00:00
_audit_creation_method 'WinGX routine CIF_UPDATE'
_cell_angle_alpha 89.473(6)
_cell_angle_beta 87.860(7)
_cell_angle_gamma 78.520(7)
_cell_formula_units_Z 2
_cell_length_a 9.8615(9)
_cell_length_b 10.8452(8)
_cell_length_c 25.9804(19)
_cell_measurement_temperature 203(2)
_cell_volume 2721.1(4)
_computing_cell_refinement 'Oxford Diffraction software'
_computing_data_collection 'Oxford Diffraction software'
_computing_data_reduction 'Oxford Diffraction software'
_computing_structure_refinement 'SHELXL-97 (Sheldrick, 1997)'
_diffrn_ambient_temperature 203(2)
_diffrn_measured_fraction_theta_full 0.924
_diffrn_measured_fraction_theta_max 0.924
_diffrn_radiation_monochromator graphite
_diffrn_radiation_type MoK\a
_diffrn_radiation_wavelength 0.71073
_diffrn_reflns_av_R_equivalents 0.097
_diffrn_reflns_av_unetI/netI 0.1726
_diffrn_reflns_limit_h_max 11
_diffrn_reflns_limit_h_min -7
_diffrn_reflns_limit_k_max 13
_diffrn_reflns_limit_k_min -12
_diffrn_reflns_limit_l_max 31
_diffrn_reflns_limit_l_min -27
_diffrn_reflns_number 15510
_diffrn_reflns_theta_full 25.25
_diffrn_reflns_theta_max 25.25
_diffrn_reflns_theta_min 3.98
_exptl_absorpt_coefficient_mu 0.448
_exptl_absorpt_correction_type empirical
_exptl_absorpt_process_details 'SADABS (Sheldrick, 1986)'
_exptl_crystal_density_diffrn 1.069
_exptl_crystal_density_method 'not measured'
_exptl_crystal_F_000 930
_exptl_crystal_size_max 0.3
_exptl_crystal_size_mid 0.2
_exptl_crystal_size_min 0.1
_refine_diff_density_max 0.437
_refine_diff_density_min -0.486
_refine_diff_density_rms 0.072
_refine_ls_extinction_method none
_refine_ls_goodness_of_fit_ref 0.967
_refine_ls_hydrogen_treatment constr
_refine_ls_matrix_type full
_refine_ls_number_parameters 532
_refine_ls_number_reflns 9088
_refine_ls_number_restraints 0
_refine_ls_restrained_S_all 0.967
_refine_ls_R_factor_all 0.1703
_refine_ls_R_factor_gt 0.0905
_refine_ls_shift/su_max 0
_refine_ls_shift/su_mean 0
_refine_ls_structure_factor_coef Fsqd
_refine_ls_weighting_details 'calc w=1/[\s^2^(Fo^2^)+(0.0908P)^2^+0.0000P] where P=(Fo^2^+2Fc^2^)/3'
_refine_ls_weighting_scheme calc
_refine_ls_wR_factor_gt 0.187
_refine_ls_wR_factor_ref 0.2253
_reflns_number_gt 4519
_reflns_number_total 9088
_reflns_threshold_expression >2sigma(I)
_cod_data_source_file om7005062-file003.cif
_cod_data_source_block annatest
_cod_database_code 4073643

loop_
_symmetry_equiv_pos_as_xyz
'x, y, z'
'-x, -y, -z'

loop_
_atom_site_label
_atom_site_type_symbol
_atom_site_fract_x
_atom_site_fract_y
_atom_site_fract_z
_atom_site_U_iso_or_equiv
_atom_site_adp_type
_atom_site_occupancy
_atom_site_symmetry_multiplicity
_atom_site_calc_flag
_atom_site_refinement_flags
Co1 Co 0.26050(9) 0.07248(8) 0.69118(3) 0.0352(3) Uani 1 1 d .
Cl1 Cl 0.46953(18) 0.1060(2) 0.66548(7) 0.0637(6) Uani 1 1 d .
Cl2 Cl 0.2443(2) -0.12512(16) 0.72049(7) 0.0590(5) Uani 1 1 d .
N1 N 0.1649(5) 0.0727(4) 0.61691(19) 0.0359(13) Uani 1 1 d .
N2 N 0.0537(5) 0.1367(4) 0.70652(19) 0.0321(12) Uani 1 1 d .
N3 N 0.2420(5) 0.1718(5) 0.76890(19) 0.0375(13) Uani 1 1 d .
N4 N -0.0110(5) 0.3597(4) 0.84320(19) 0.0335(12) Uani 1 1 d .
N5 N -0.1208(5) 0.5915(4) 0.93525(19) 0.0366(13) Uani 1 1 d .
C1 C 0.2339(6) 0.0489(6) 0.5666(2) 0.0384(16) Uani 1 1 d .
C2 C 0.2740(7) -0.0700(6) 0.5480(3) 0.0413(17) Uani 1 1 d .
C3 C 0.3346(7) -0.0846(7) 0.4988(3) 0.0460(18) Uani 1 1 d .
H3 H 0.3639 -0.1659 0.4851 0.055 Uiso 1 1 calc R
C4 C 0.3524(7) 0.0176(9) 0.4699(3) 0.058(2) Uani 1 1 d .
H4 H 0.3913 0.0056 0.4363 0.07 Uiso 1 1 calc R
C5 C 0.3147(7) 0.1361(8) 0.4891(3) 0.0520(19) Uani 1 1 d .
H5 H 0.3273 0.2052 0.4687 0.062 Uiso 1 1 calc R
C6 C 0.2569(7) 0.1564(6) 0.5393(3) 0.0449(17) Uani 1 1 d .
C7 C 0.2563(8) -0.1835(6) 0.5795(3) 0.055(2) Uani 1 1 d .
H7 H 0.2058 -0.1526 0.612 0.067 Uiso 1 1 calc R
C8 C 0.3997(10) -0.2616(8) 0.5940(4) 0.092(3) Uani 1 1 d .
H8A H 0.3866 -0.3332 0.6149 0.11 Uiso 1 1 calc R
H8B H 0.4488 -0.2093 0.6133 0.11 Uiso 1 1 calc R
H8C H 0.4531 -0.291 0.5628 0.11 Uiso 1 1 calc R
C9 C 0.1690(11) -0.2637(8) 0.5523(4) 0.101(3) Uani 1 1 d .
H9A H 0.1596 -0.3355 0.5737 0.121 Uiso 1 1 calc R
H9B H 0.2141 -0.293 0.5196 0.121 Uiso 1 1 calc R
H9C H 0.078 -0.2134 0.5463 0.121 Uiso 1 1 calc R
C10 C 0.2214(8) 0.2899(6) 0.5622(3) 0.057(2) Uani 1 1 d .
H10 H 0.1992 0.2809 0.5993 0.069 Uiso 1 1 calc R
C11 C 0.0959(11) 0.3694(8) 0.5391(5) 0.121(4) Uani 1 1 d .
H11A H 0.0181 0.3273 0.5434 0.145 Uiso 1 1 calc R
H11B H 0.1146 0.382 0.5027 0.145 Uiso 1 1 calc R
H11C H 0.0739 0.4502 0.5564 0.145 Uiso 1 1 calc R
C12 C 0.3461(10) 0.3543(8) 0.5580(4) 0.099(3) Uani 1 1 d .
H12A H 0.4233 0.3036 0.5754 0.119 Uiso 1 1 calc R
H12B H 0.322 0.4367 0.5739 0.119 Uiso 1 1 calc R
H12C H 0.372 0.3634 0.522 0.119 Uiso 1 1 calc R
C13 C 0.0322(7) 0.0859(6) 0.6200(2) 0.0444(17) Uani 1 1 d .
C14 C -0.0582(8) 0.0707(8) 0.5757(3) 0.075(3) Uani 1 1 d .
H14A H -0.001 0.0519 0.5444 0.09 Uiso 1 1 calc R
H14B H -0.1255 0.148 0.571 0.09 Uiso 1 1 calc R
H14C H -0.1061 0.0023 0.5831 0.09 Uiso 1 1 calc R
C15 C -0.0358(6) 0.1180(6) 0.6714(2) 0.0373(15) Uani 1 1 d .
C16 C -0.1757(7) 0.1310(7) 0.6830(3) 0.0509(19) Uani 1 1 d .
H16 H -0.2368 0.1186 0.6575 0.061 Uiso 1 1 calc R
C17 C -0.2236(7) 0.1622(7) 0.7320(3) 0.055(2) Uani 1 1 d .
H17 H -0.3172 0.1653 0.7413 0.066 Uiso 1 1 calc R
C18 C -0.1343(7) 0.1890(6) 0.7679(3) 0.0499(18) Uani 1 1 d .
H18 H -0.1672 0.218 0.801 0.06 Uiso 1 1 calc R
C19 C 0.0064(6) 0.1721(5) 0.7540(2) 0.0342(15) Uani 1 1 d .
C20 C 0.1171(6) 0.1961(5) 0.7881(2) 0.0302(14) Uani 1 1 d .
C21 C 0.3519(6) 0.2065(6) 0.7968(2) 0.0403(16) Uani 1 1 d .
C22 C 0.3658(7) 0.3328(7) 0.7947(3) 0.0486(18) Uani 1 1 d .
C23 C 0.4747(8) 0.3636(7) 0.8201(3) 0.053(2) Uani 1 1 d .
H23 H 0.4867 0.4475 0.819 0.064 Uiso 1 1 calc R
C24 C 0.5659(7) 0.2773(9) 0.8466(3) 0.062(2) Uani 1 1 d .
H24 H 0.6376 0.3027 0.864 0.075 Uiso 1 1 calc R
C25 C 0.5533(7) 0.1529(8) 0.8479(3) 0.055(2) Uani 1 1 d .
H25 H 0.6163 0.0938 0.8663 0.066 Uiso 1 1 calc R
C26 C 0.4477(6) 0.1143(6) 0.8221(2) 0.0405(16) Uani 1 1 d .
C27 C 0.4425(7) -0.0252(6) 0.8216(3) 0.0490(18) Uani 1 1 d .
H27 H 0.3514 -0.0331 0.8087 0.059 Uiso 1 1 calc R
C28 C 0.4564(8) -0.0868(8) 0.8747(3) 0.074(2) Uani 1 1 d .
H28A H 0.4509 -0.1747 0.8719 0.089 Uiso 1 1 calc R
H28B H 0.3823 -0.0444 0.8977 0.089 Uiso 1 1 calc R
H28C H 0.545 -0.0803 0.8884 0.089 Uiso 1 1 calc R
C29 C 0.5540(9) -0.0949(7) 0.7841(3) 0.071(2) Uani 1 1 d .
H29A H 0.5499 -0.1835 0.7838 0.085 Uiso 1 1 calc R
H29B H 0.6444 -0.0851 0.7948 0.085 Uiso 1 1 calc R
H29C H 0.5384 -0.0602 0.7497 0.085 Uiso 1 1 calc R
C30 C 0.2698(9) 0.4323(7) 0.7649(3) 0.063(2) Uani 1 1 d .
H30 H 0.1867 0.398 0.7576 0.076 Uiso 1 1 calc R
C31 C 0.3396(14) 0.4541(10) 0.7135(4) 0.129(5) Uani 1 1 d .
H31A H 0.2776 0.5162 0.6939 0.155 Uiso 1 1 calc R
H31B H 0.3618 0.3757 0.6945 0.155 Uiso 1 1 calc R
H31C H 0.424 0.4842 0.7194 0.155 Uiso 1 1 calc R
C32 C 0.2212(11) 0.5549(8) 0.7936(4) 0.102(3) Uani 1 1 d .
H32A H 0.1581 0.6127 0.7726 0.123 Uiso 1 1 calc R
H32B H 0.3004 0.5917 0.8009 0.123 Uiso 1 1 calc R
H32C H 0.1741 0.5391 0.8257 0.123 Uiso 1 1 calc R
C33 C 0.0735(6) 0.2446(5) 0.8408(2) 0.0335(15) Uani 1 1 d .
C34 C 0.1088(7) 0.1712(6) 0.8836(2) 0.0391(16) Uani 1 1 d .
H34 H 0.1685 0.0923 0.8802 0.047 Uiso 1 1 calc R
C35 C 0.0569(7) 0.2133(6) 0.9311(3) 0.0471(18) Uani 1 1 d .
H35 H 0.0766 0.1627 0.9605 0.057 Uiso 1 1 calc R
C36 C -0.0251(7) 0.3318(6) 0.9349(2) 0.0426(16) Uani 1 1 d .
H36 H -0.0612 0.3641 0.9671 0.051 Uiso 1 1 calc R
C37 C -0.0536(7) 0.4024(5) 0.8906(2) 0.0366(15) Uani 1 1 d .
C38 C -0.1339(7) 0.5355(6) 0.8934(2) 0.0374(15) Uani 1 1 d .
C39 C -0.2150(8) 0.5878(6) 0.8478(3) 0.062(2) Uani 1 1 d .
H39A H -0.2623 0.6735 0.855 0.074 Uiso 1 1 calc R
H39B H -0.2826 0.5367 0.8409 0.074 Uiso 1 1 calc R
H39C H -0.1527 0.5871 0.818 0.074 Uiso 1 1 calc R
C40 C -0.1860(7) 0.7208(5) 0.9447(2) 0.0376(16) Uani 1 1 d .
C41 C -0.3006(6) 0.7459(5) 0.9784(2) 0.0346(15) Uani 1 1 d .
C42 C -0.3456(7) 0.8693(6) 0.9949(3) 0.0448(17) Uani 1 1 d .
H42 H -0.421 0.8881 1.0186 0.054 Uiso 1 1 calc R
C43 C -0.2832(8) 0.9633(6) 0.9774(3) 0.052(2) Uani 1 1 d .
H43 H -0.3161 1.0462 0.9889 0.063 Uiso 1 1 calc R
C44 C -0.1733(8) 0.9377(6) 0.9434(3) 0.0489(19) Uani 1 1 d .
H44 H -0.1321 1.0043 0.9316 0.059 Uiso 1 1 calc R
C45 C -0.1195(7) 0.8169(6) 0.9253(3) 0.0447(17) Uani 1 1 d .
C46 C 0.0058(8) 0.7893(7) 0.8897(3) 0.056(2) Uani 1 1 d .
H46 H 0.015 0.702 0.8772 0.067 Uiso 1 1 calc R
C47 C 0.1347(9) 0.7959(9) 0.9185(4) 0.091(3) Uani 1 1 d .
H47A H 0.215 0.7776 0.8951 0.11 Uiso 1 1 calc R
H47B H 0.145 0.7347 0.9463 0.11 Uiso 1 1 calc R
H47C H 0.1266 0.8796 0.9327 0.11 Uiso 1 1 calc R
C48 C -0.0063(10) 0.8763(8) 0.8426(3) 0.089(3) Uani 1 1 d .
H48A H 0.0767 0.8543 0.8207 0.107 Uiso 1 1 calc R
H48B H -0.0173 0.9629 0.8537 0.107 Uiso 1 1 calc R
H48C H -0.0861 0.8667 0.8234 0.107 Uiso 1 1 calc R
C49 C -0.3681(7) 0.6413(6) 0.9987(3) 0.0497(18) Uani 1 1 d .
H49 H -0.3545 0.5757 0.9717 0.06 Uiso 1 1 calc R
C50 C -0.5235(8) 0.6832(7) 1.0084(3) 0.069(2) Uani 1 1 d .
H50A H -0.5621 0.6122 1.0207 0.083 Uiso 1 1 calc R
H50B H -0.5663 0.7147 0.9766 0.083 Uiso 1 1 calc R
H50C H -0.5412 0.7493 1.0341 0.083 Uiso 1 1 calc R
C51 C -0.2987(9) 0.5806(7) 1.0465(3) 0.074(3) Uani 1 1 d .
H51A H -0.3437 0.5131 1.0582 0.088 Uiso 1 1 calc R
H51B H -0.3065 0.6432 1.0735 0.088 Uiso 1 1 calc R
H51C H -0.2017 0.547 1.0383 0.088 Uiso 1 1 calc R

loop_
_atom_site_aniso_label
_atom_site_aniso_U_11
_atom_site_aniso_U_22
_atom_site_aniso_U_33
_atom_site_aniso_U_23
_atom_site_aniso_U_13
_atom_site_aniso_U_12
Co1 0.0293(5) 0.0462(6) 0.0300(5) -0.0015(4) 0.0020(4) -0.0078(4)
Cl1 0.0407(10) 0.1108(16) 0.0447(11) -0.0019(11) 0.0058(9) -0.0287(10)
Cl2 0.0812(14) 0.0521(11) 0.0460(11) 0.0036(9) -0.0032(10) -0.0185(10)
N1 0.038(3) 0.038(3) 0.032(3) 0.002(2) -0.004(2) -0.009(2)
N2 0.027(3) 0.038(3) 0.031(3) -0.003(2) -0.003(2) -0.008(2)
N3 0.038(3) 0.043(3) 0.029(3) -0.003(2) 0.001(2) -0.003(3)
N4 0.033(3) 0.035(3) 0.030(3) -0.008(2) 0.009(2) -0.005(2)
N5 0.044(3) 0.034(3) 0.031(3) -0.005(3) 0.007(2) -0.007(2)
C1 0.037(4) 0.057(5) 0.022(3) -0.006(3) -0.004(3) -0.012(3)
C2 0.046(4) 0.038(4) 0.039(4) -0.010(3) -0.004(3) -0.005(3)
C3 0.046(4) 0.063(5) 0.031(4) -0.017(4) 0.007(3) -0.018(4)
C4 0.042(4) 0.098(7) 0.039(4) -0.007(5) 0.011(4) -0.026(4)
C5 0.045(4) 0.068(5) 0.046(5) 0.013(4) 0.001(4) -0.019(4)
C6 0.047(4) 0.055(5) 0.036(4) 0.001(4) 0.004(3) -0.020(3)
C7 0.067(5) 0.052(4) 0.050(5) -0.006(4) 0.007(4) -0.019(4)
C8 0.096(8) 0.082(6) 0.098(8) 0.024(6) -0.005(6) -0.017(5)
C9 0.129(9) 0.084(7) 0.104(8) 0.000(6) -0.010(7) -0.057(6)
C10 0.062(5) 0.044(4) 0.062(5) 0.002(4) 0.013(4) -0.005(4)
C11 0.104(9) 0.060(6) 0.184(12) -0.014(7) -0.044(9) 0.026(6)
C12 0.097(8) 0.071(6) 0.132(10) -0.026(6) -0.008(7) -0.020(5)
C13 0.044(4) 0.061(5) 0.025(4) -0.004(3) -0.008(3) -0.002(3)
C14 0.052(5) 0.141(8) 0.036(5) -0.012(5) -0.011(4) -0.030(5)
C15 0.033(4) 0.044(4) 0.034(4) 0.004(3) 0.005(3) -0.006(3)
C16 0.034(4) 0.082(5) 0.039(4) 0.000(4) 0.002(3) -0.019(4)
C17 0.033(4) 0.086(6) 0.050(5) -0.008(4) 0.010(3) -0.023(4)
C18 0.036(4) 0.073(5) 0.040(4) -0.007(4) 0.013(3) -0.014(4)
C19 0.036(4) 0.034(4) 0.028(4) -0.010(3) 0.004(3) 0.003(3)
C20 0.031(3) 0.033(3) 0.028(4) 0.000(3) 0.002(3) -0.010(3)
C21 0.035(4) 0.057(4) 0.031(4) -0.013(3) 0.013(3) -0.016(3)
C22 0.044(4) 0.063(5) 0.044(4) 0.001(4) 0.007(3) -0.024(4)
C23 0.048(5) 0.063(5) 0.052(5) -0.026(4) 0.013(4) -0.020(4)
C24 0.038(4) 0.104(7) 0.051(5) -0.027(5) 0.006(4) -0.032(5)
C25 0.045(4) 0.085(6) 0.034(4) -0.005(4) -0.001(3) -0.014(4)
C26 0.029(3) 0.060(5) 0.033(4) -0.007(3) 0.007(3) -0.010(3)
C27 0.029(4) 0.066(5) 0.051(5) 0.006(4) -0.006(3) -0.007(3)
C28 0.060(5) 0.088(6) 0.071(6) 0.018(5) -0.005(5) -0.007(4)
C29 0.076(6) 0.061(5) 0.063(6) -0.009(4) 0.003(5) 0.014(4)
C30 0.086(6) 0.049(5) 0.061(6) -0.002(4) 0.001(5) -0.030(4)
C31 0.198(13) 0.116(8) 0.051(6) 0.029(6) 0.020(7) 0.014(8)
C32 0.112(9) 0.064(6) 0.124(10) 0.003(6) 0.014(7) -0.003(6)
C33 0.033(3) 0.035(4) 0.034(4) -0.002(3) -0.003(3) -0.010(3)
C34 0.055(4) 0.031(4) 0.030(4) 0.000(3) 0.002(3) -0.005(3)
C35 0.061(5) 0.043(4) 0.038(4) 0.015(3) 0.005(4) -0.013(4)
C36 0.050(4) 0.049(4) 0.027(4) 0.000(3) 0.011(3) -0.009(3)
C37 0.048(4) 0.033(4) 0.028(4) 0.000(3) 0.004(3) -0.008(3)
C38 0.043(4) 0.038(4) 0.030(4) -0.004(3) 0.010(3) -0.008(3)
C39 0.073(6) 0.040(4) 0.065(5) 0.001(4) -0.021(4) 0.010(4)
C40 0.054(4) 0.026(4) 0.032(4) -0.003(3) -0.004(3) -0.004(3)
C41 0.043(4) 0.032(4) 0.028(4) 0.000(3) 0.003(3) -0.007(3)
C42 0.046(4) 0.037(4) 0.046(4) -0.008(3) 0.008(3) 0.005(3)
C43 0.055(5) 0.027(4) 0.070(6) -0.007(4) 0.000(4) 0.005(3)
C44 0.058(5) 0.038(4) 0.054(5) 0.004(4) -0.012(4) -0.017(4)
C45 0.048(4) 0.044(4) 0.043(4) -0.009(3) 0.005(3) -0.011(3)
C46 0.060(5) 0.046(4) 0.066(5) -0.005(4) 0.017(4) -0.024(4)
C47 0.076(7) 0.095(7) 0.104(8) 0.018(6) 0.015(6) -0.023(5)
C48 0.121(8) 0.083(6) 0.070(7) 0.005(5) 0.028(6) -0.045(6)
C49 0.046(4) 0.045(4) 0.061(5) -0.007(4) 0.015(4) -0.017(3)
C50 0.058(5) 0.057(5) 0.095(7) 0.008(5) 0.006(5) -0.018(4)
C51 0.098(7) 0.050(5) 0.076(6) 0.027(4) -0.002(5) -0.023(4)

loop_
_atom_type_symbol
_atom_type_description
_atom_type_scat_dispersion_real
_atom_type_scat_dispersion_imag
_atom_type_scat_source
C C 0.0033 0.0016 'International Tables Vol C Tables 4.2.6.8 and 6.1.1.4'
H H 0 0 'International Tables Vol C Tables 4.2.6.8 and 6.1.1.4'
N N 0.0061 0.0033 'International Tables Vol C Tables 4.2.6.8 and 6.1.1.4'
Cl Cl 0.1484 0.1585 'International Tables Vol C Tables 4.2.6.8 and 6.1.1.4'
Co Co 0.3494 0.9721 'International Tables Vol C Tables 4.2.6.8 and 6.1.1.4'

loop_
_geom_angle_atom_site_label_1
_geom_angle_atom_site_label_2
_geom_angle_atom_site_label_3
_geom_angle
N2 Co1 N1 75.1(2)
N2 Co1 Cl1 150.82(15)
N1 Co1 Cl1 100.06(15)
N2 Co1 N3 73.50(19)
N1 Co1 N3 143.60(18)
Cl1 Co1 N3 98.36(15)
N2 Co1 Cl2 90.95(15)
N1 Co1 Cl2 100.33(14)
Cl1 Co1 Cl2 118.13(8)
N3 Co1 Cl2 98.18(14)
C13 N1 C1 118.1(5)
C13 N1 Co1 114.0(4)
C1 N1 Co1 127.6(4)
C19 N2 C15 119.2(5)
C19 N2 Co1 120.8(4)
C15 N2 Co1 118.5(4)
C20 N3 C21 119.7(5)
C20 N3 Co1 113.1(4)
C21 N3 Co1 127.2(4)
C37 N4 C33 116.0(5)
C38 N5 C40 122.4(5)
C2 C1 C6 123.1(6)
C2 C1 N1 121.3(6)
C6 C1 N1 115.6(6)
C1 C2 C3 117.8(6)
C1 C2 C7 121.9(6)
C3 C2 C7 120.3(6)
C4 C3 C2 121.0(7)
C4 C3 H3 119.5
C2 C3 H3 119.5
C5 C4 C3 120.9(7)
C5 C4 H4 119.6
C3 C4 H4 119.6
C4 C5 C6 120.6(7)
C4 C5 H5 119.7
C6 C5 H5 119.7
C5 C6 C1 116.4(6)
C5 C6 C10 120.6(6)
C1 C6 C10 123.0(6)
C2 C7 C9 111.9(6)
C2 C7 C8 110.4(7)
C9 C7 C8 112.0(7)
C2 C7 H7 107.4
C9 C7 H7 107.4
C8 C7 H7 107.4
C7 C8 H8A 109.5
C7 C8 H8B 109.5
H8A C8 H8B 109.5
C7 C8 H8C 109.5
H8A C8 H8C 109.5
H8B C8 H8C 109.5
C7 C9 H9A 109.5
C7 C9 H9B 109.5
H9A C9 H9B 109.5
C7 C9 H9C 109.5
H9A C9 H9C 109.5
H9B C9 H9C 109.5
C11 C10 C12 111.5(8)
C11 C10 C6 112.6(7)
C12 C10 C6 111.2(6)
C11 C10 H10 107.1
C12 C10 H10 107.1
C6 C10 H10 107.1
C10 C11 H11A 109.5
C10 C11 H11B 109.5
H11A C11 H11B 109.5
C10 C11 H11C 109.5
H11A C11 H11C 109.5
H11B C11 H11C 109.5
C10 C12 H12A 109.5
C10 C12 H12B 109.5
H12A C12 H12B 109.5
C10 C12 H12C 109.5
H12A C12 H12C 109.5
H12B C12 H12C 109.5
N1 C13 C15 116.7(5)
N1 C13 C14 125.2(6)
C15 C13 C14 118.2(6)
C13 C14 H14A 109.5
C13 C14 H14B 109.5
H14A C14 H14B 109.5
C13 C14 H14C 109.5
H14A C14 H14C 109.5
H14B C14 H14C 109.5
N2 C15 C16 122.1(6)
N2 C15 C13 112.5(5)
C16 C15 C13 125.4(6)
C17 C16 C15 118.8(6)
C17 C16 H16 120.6
C15 C16 H16 120.6
C16 C17 C18 119.9(6)
C16 C17 H17 120.1
C18 C17 H17 120.1
C17 C18 C19 118.2(7)
C17 C18 H18 120.9
C19 C18 H18 120.9
N2 C19 C18 121.5(6)
N2 C19 C20 113.1(5)
C18 C19 C20 125.3(6)
N3 C20 C33 126.2(5)
N3 C20 C19 116.5(5)
C33 C20 C19 117.4(5)
C22 C21 C26 121.6(6)
C22 C21 N3 117.8(6)
C26 C21 N3 120.5(6)
C23 C22 C21 117.1(6)
C23 C22 C30 120.2(7)
C21 C22 C30 122.7(6)
C24 C23 C22 122.7(7)
C24 C23 H23 118.7
C22 C23 H23 118.7
C23 C24 C25 120.2(6)
C23 C24 H24 119.9
C25 C24 H24 119.9
C24 C25 C26 120.4(7)
C24 C25 H25 119.8
C26 C25 H25 119.8
C25 C26 C21 118.1(6)
C25 C26 C27 118.9(6)
C21 C26 C27 123.0(5)
C26 C27 C29 109.9(6)
C26 C27 C28 113.4(6)
C29 C27 C28 110.3(6)
C26 C27 H27 107.7
C29 C27 H27 107.7
C28 C27 H27 107.7
C27 C28 H28A 109.5
C27 C28 H28B 109.5
H28A C28 H28B 109.5
C27 C28 H28C 109.5
H28A C28 H28C 109.5
H28B C28 H28C 109.5
C27 C29 H29A 109.5
C27 C29 H29B 109.5
H29A C29 H29B 109.5
C27 C29 H29C 109.5
H29A C29 H29C 109.5
H29B C29 H29C 109.5
C22 C30 C32 114.3(7)
C22 C30 C31 109.1(7)
C32 C30 C31 111.0(7)
C22 C30 H30 107.4
C32 C30 H30 107.4
C31 C30 H30 107.4
C30 C31 H31A 109.5
C30 C31 H31B 109.5
H31A C31 H31B 109.5
C30 C31 H31C 109.5
H31A C31 H31C 109.5
H31B C31 H31C 109.5
C30 C32 H32A 109.5
C30 C32 H32B 109.5
H32A C32 H32B 109.5
C30 C32 H32C 109.5
H32A C32 H32C 109.5
H32B C32 H32C 109.5
N4 C33 C34 123.0(6)
N4 C33 C20 115.8(5)
C34 C33 C20 121.0(5)
C35 C34 C33 119.8(6)
C35 C34 H34 120.1
C33 C34 H34 120.1
C34 C35 C36 118.4(6)
C34 C35 H35 120.8
C36 C35 H35 120.8
C35 C36 C37 119.0(6)
C35 C36 H36 120.5
C37 C36 H36 120.5
N4 C37 C36 123.5(6)
N4 C37 C38 115.7(5)
C36 C37 C38 120.8(6)
N5 C38 C39 127.8(6)
N5 C38 C37 113.9(6)
C39 C38 C37 118.3(5)
C38 C39 H39A 109.5
C38 C39 H39B 109.5
H39A C39 H39B 109.5
C38 C39 H39C 109.5
H39A C39 H39C 109.5
H39B C39 H39C 109.5
C41 C40 C45 122.2(6)
C41 C40 N5 118.5(6)
C45 C40 N5 118.7(6)
C40 C41 C42 117.6(6)
C40 C41 C49 120.8(5)
C42 C41 C49 121.5(6)
C43 C42 C41 121.6(7)
C43 C42 H42 119.2
C41 C42 H42 119.2
C44 C43 C42 120.1(6)
C44 C43 H43 120
C42 C43 H43 120
C43 C44 C45 122.6(7)
C43 C44 H44 118.7
C45 C44 H44 118.7
C44 C45 C40 115.9(6)
C44 C45 C46 121.9(6)
C40 C45 C46 122.1(6)
C45 C46 C47 110.3(7)
C45 C46 C48 112.7(7)
C47 C46 C48 110.7(7)
C45 C46 H46 107.6
C47 C46 H46 107.6
C48 C46 H46 107.6
C46 C47 H47A 109.5
C46 C47 H47B 109.5
H47A C47 H47B 109.5
C46 C47 H47C 109.5
H47A C47 H47C 109.5
H47B C47 H47C 109.5
C46 C48 H48A 109.5
C46 C48 H48B 109.5
H48A C48 H48B 109.5
C46 C48 H48C 109.5
H48A C48 H48C 109.5
H48B C48 H48C 109.5
C41 C49 C50 112.8(6)
C41 C49 C51 111.6(6)
C50 C49 C51 111.1(7)
C41 C49 H49 107
C50 C49 H49 107
C51 C49 H49 107
C49 C50 H50A 109.5
C49 C50 H50B 109.5
H50A C50 H50B 109.5
C49 C50 H50C 109.5
H50A C50 H50C 109.5
H50B C50 H50C 109.5
C49 C51 H51A 109.5
C49 C51 H51B 109.5
H51A C51 H51B 109.5
C49 C51 H51C 109.5
H51A C51 H51C 109.5
H51B C51 H51C 109.5

loop_
_geom_bond_atom_site_label_1
_geom_bond_atom_site_label_2
_geom_bond_distance
Co1 N2 2.045(5)
Co1 N1 2.179(5)
Co1 Cl1 2.240(2)
Co1 N3 2.282(5)
Co1 Cl2 2.301(2)
N1 C13 1.288(8)
N1 C1 1.452(8)
N2 C19 1.334(7)
N2 C15 1.337(7)
N3 C20 1.290(7)
N3 C21 1.438(7)
N4 C37 1.343(7)
N4 C33 1.357(7)
N5 C38 1.273(7)
N5 C40 1.441(7)
C1 C2 1.359(8)
C1 C6 1.411(9)
C2 C3 1.388(9)
C2 C7 1.507(9)
C3 C4 1.370(10)
C3 H3 0.94
C4 C5 1.360(9)
C4 H4 0.94
C5 C6 1.404(9)
C5 H5 0.94
C6 C10 1.540(9)
C7 C9 1.534(10)
C7 C8 1.554(11)
C7 H7 0.99
C8 H8A 0.97
C8 H8B 0.97
C8 H8C 0.97
C9 H9A 0.97
C9 H9B 0.97
C9 H9C 0.97
C10 C11 1.501(10)
C10 C12 1.531(11)
C10 H10 0.99
C11 H11A 0.97
C11 H11B 0.97
C11 H11C 0.97
C12 H12A 0.97
C12 H12B 0.97
C12 H12C 0.97
C13 C15 1.485(9)
C13 C14 1.512(8)
C14 H14A 0.97
C14 H14B 0.97
C14 H14C 0.97
C15 C16 1.380(8)
C16 C17 1.364(9)
C16 H16 0.94
C17 C18 1.379(9)
C17 H17 0.94
C18 C19 1.397(8)
C18 H18 0.94
C19 C20 1.494(8)
C20 C33 1.489(8)
C21 C22 1.404(9)
C21 C26 1.408(9)
C22 C23 1.377(9)
C22 C30 1.514(10)
C23 C24 1.363(10)
C23 H23 0.94
C24 C25 1.380(10)
C24 H24 0.94
C25 C26 1.392(9)
C25 H25 0.94
C26 C27 1.524(9)
C27 C29 1.527(10)
C27 C28 1.527(10)
C27 H27 0.99
C28 H28A 0.97
C28 H28B 0.97
C28 H28C 0.97
C29 H29A 0.97
C29 H29B 0.97
C29 H29C 0.97
C30 C32 1.515(11)
C30 C31 1.517(12)
C30 H30 0.99
C31 H31A 0.97
C31 H31B 0.97
C31 H31C 0.97
C32 H32A 0.97
C32 H32B 0.97
C32 H32C 0.97
C33 C34 1.377(8)
C34 C35 1.364(9)
C34 H34 0.94
C35 C36 1.377(8)
C35 H35 0.94
C36 C37 1.382(8)
C36 H36 0.94
C37 C38 1.503(8)
C38 C39 1.497(9)
C39 H39A 0.97
C39 H39B 0.97
C39 H39C 0.97
C40 C41 1.388(9)
C40 C45 1.418(9)
C41 C42 1.389(8)
C41 C49 1.507(8)
C42 C43 1.358(9)
C42 H42 0.94
C43 C44 1.358(10)
C43 H43 0.94
C44 C45 1.391(9)
C44 H44 0.94
C45 C46 1.497(10)
C46 C47 1.513(10)
C46 C48 1.533(11)
C46 H46 0.99
C47 H47A 0.97
C47 H47B 0.97
C47 H47C 0.97
C48 H48A 0.97
C48 H48B 0.97
C48 H48C 0.97
C49 C50 1.521(9)
C49 C51 1.522(10)
C49 H49 0.99
C50 H50A 0.97
C50 H50B 0.97
C50 H50C 0.97
C51 H51A 0.97
C51 H51B 0.97
C51 H51C 0.97
